data_1554621
loop_
_publ_author_name
'Zhang, Yahui'
'Yang, Dawei'
'Li, Ying'
'Zhao, Xiangyu'
'Wang, Baomin'
'Qu, Jingping'

_publ_section_title
;
 Biomimetic catalytic oxidative coupling of thiols using thiolate-bridged
 dinuclear metal complexes containing iron in water under mild conditions
;
_journal_issue 22
_journal_name_full 'Catalysis Science &amp; Technology'
_journal_page_first 6492
_journal_paper_doi 10.1039/C9CY01667H
_journal_volume 9
_journal_year 2019
_chemical_formula_sum 'C14 H23 Co S3'
_chemical_formula_weight 346.43
_space_group_crystal_system monoclinic
_space_group_IT_number 14
_space_group_name_Hall '-P 2ybc'
_space_group_name_H-M_alt 'P 1 21/c 1'
_atom_sites_solution_hydrogens geom
_audit_creation_method SHELXL-2014/7
_audit_update_record
;
2018-09-25 deposited with the CCDC.	2019-09-30 downloaded from the CCDC.
;
_cell_angle_alpha 90
_cell_angle_beta 101.5506(13)
_cell_angle_gamma 90
_cell_formula_units_Z 4
_cell_length_a 13.1028(9)
_cell_length_b 8.6112(6)
_cell_length_c 14.2219(10)
_cell_measurement_reflns_used 9991
_cell_measurement_temperature 173(2)
_cell_measurement_theta_max 27.48
_cell_measurement_theta_min 2.78
_cell_volume 1572.17(19)
_computing_cell_refinement 'Bruker SAINT'
_computing_data_collection 'Bruker APEX2'
_computing_data_reduction 'Bruker SAINT'
_computing_molecular_graphics 'Bruker SHELXTL'
_computing_publication_material 'Bruker SHELXTL'
_computing_structure_refinement 'SHELXL-2014 (Sheldrick 2014)'
_computing_structure_solution 'SHELXS-97 (Sheldrick 2008)'
_diffrn_ambient_temperature 173(2)
_diffrn_measured_fraction_theta_full 0.995
_diffrn_measured_fraction_theta_max 0.995
_diffrn_measurement_device_type 'Bruker APEX-II CCD'
_diffrn_measurement_method '\f and \w scans'
_diffrn_radiation_type MoK\a
_diffrn_radiation_wavelength 0.71073
_diffrn_reflns_av_R_equivalents 0.0553
_diffrn_reflns_av_unetI/netI 0.0375
_diffrn_reflns_Laue_measured_fraction_full 0.995
_diffrn_reflns_Laue_measured_fraction_max 0.995
_diffrn_reflns_limit_h_max 15
_diffrn_reflns_limit_h_min -15
_diffrn_reflns_limit_k_max 10
_diffrn_reflns_limit_k_min -10
_diffrn_reflns_limit_l_max 16
_diffrn_reflns_limit_l_min -16
_diffrn_reflns_number 15180
_diffrn_reflns_point_group_measured_fraction_full 0.995
_diffrn_reflns_point_group_measured_fraction_max 0.995
_diffrn_reflns_theta_full 25.000
_diffrn_reflns_theta_max 25.000
_diffrn_reflns_theta_min 2.781
_exptl_absorpt_coefficient_mu 1.471
_exptl_crystal_colour black
_exptl_crystal_density_diffrn 1.464
_exptl_crystal_description block
_exptl_crystal_F_000 728
_exptl_crystal_size_max 0.260
_exptl_crystal_size_mid 0.180
_exptl_crystal_size_min 0.110
_exptl_transmission_factor_max 0.875
_exptl_transmission_factor_min 0.825
_refine_diff_density_max 0.604
_refine_diff_density_min -0.424
_refine_diff_density_rms 0.079
_refine_ls_extinction_method none
_refine_ls_goodness_of_fit_ref 1.062
_refine_ls_hydrogen_treatment constr
_refine_ls_matrix_type full
_refine_ls_number_parameters 163
_refine_ls_number_reflns 2755
_refine_ls_number_restraints 0
_refine_ls_restrained_S_all 1.062
_refine_ls_R_factor_all 0.0366
_refine_ls_R_factor_gt 0.0328
_refine_ls_shift/su_max 0.000
_refine_ls_shift/su_mean 0.000
_refine_ls_structure_factor_coef Fsqd
_refine_ls_weighting_details 'w=1/[\s^2^(Fo^2^)+(0.0427P)^2^+2.0415P] where P=(Fo^2^+2Fc^2^)/3'
_refine_ls_weighting_scheme calc
_refine_ls_wR_factor_gt 0.0884
_refine_ls_wR_factor_ref 0.0913
_reflns_Friedel_coverage 0.000
_reflns_number_gt 2517
_reflns_number_total 2755
_reflns_threshold_expression 'I > 2\s(I)'
_cod_data_source_file c9cy01667h2.cif
_cod_data_source_block 1_CCDC1
_cod_original_sg_symbol_H-M 'P 21/c'
_cod_database_code 1554621
_shelx_shelxl_version_number 2014/7
_shelx_space_group_comment
;
The symmetry employed for this shelxl refinement is uniquely defined
by the following loop, which should always be used as a source of
symmetry information in preference to the above space-group names.
They are only intended as comments.
;
_shelx_estimated_absorpt_t_min 0.701
_shelx_estimated_absorpt_t_max 0.855

loop_
_space_group_symop_operation_xyz
'x, y, z'
'-x, y+1/2, -z+1/2'
'-x, -y, -z'
'x, -y-1/2, z-1/2'

loop_
_atom_site_label
_atom_site_type_symbol
_atom_site_fract_x
_atom_site_fract_y
_atom_site_fract_z
_atom_site_U_iso_or_equiv
_atom_site_adp_type
_atom_site_occupancy
_atom_site_site_symmetry_order
_atom_site_calc_flag
_atom_site_refinement_flags_posn
_atom_site_refinement_flags_adp
Co1 Co 0.24630(2) 0.16174(4) 0.33560(2) 0.01642(13) Uani 1 1 d . .
S1 S 0.20190(5) 0.41401(7) 0.32159(5) 0.02450(18) Uani 1 1 d . .
S3 S 0.39711(5) 0.22107(8) 0.29487(5) 0.02451(17) Uani 1 1 d . .
S2 S 0.32045(5) 0.18492(8) 0.49167(5) 0.02601(18) Uani 1 1 d . .
C2 C 0.2114(2) -0.0076(3) 0.22716(18) 0.0238(5) Uani 1 1 d . .
C12 C 0.2664(2) 0.4594(3) 0.22344(19) 0.0292(6) Uani 1 1 d . .
H12A H 0.2338 0.3994 0.1658 0.035 Uiso 1 1 calc R U
H12B H 0.2579 0.5712 0.2078 0.035 Uiso 1 1 calc R U
C4 C 0.0956(2) 0.0803(3) 0.3174(2) 0.0298(6) Uani 1 1 d . .
C14 C 0.4271(2) 0.3137(3) 0.4828(2) 0.0291(6) Uani 1 1 d . .
H14A H 0.3999 0.4185 0.4630 0.035 Uiso 1 1 calc R U
H14B H 0.4748 0.3226 0.5461 0.035 Uiso 1 1 calc R U
C1 C 0.2382(2) -0.0772(3) 0.3206(2) 0.0287(6) Uani 1 1 d . .
C13 C 0.4850(2) 0.2499(4) 0.4102(2) 0.0326(6) Uani 1 1 d . .
H13A H 0.5176 0.1496 0.4334 0.039 Uiso 1 1 calc R U
H13B H 0.5411 0.3228 0.4023 0.039 Uiso 1 1 calc R U
C3 C 0.1240(2) 0.0889(3) 0.22509(18) 0.0241(6) Uani 1 1 d . .
C5 C 0.1651(2) -0.0258(3) 0.37430(19) 0.0321(7) Uani 1 1 d . .
C11 C 0.3807(2) 0.4205(3) 0.2500(2) 0.0301(6) Uani 1 1 d . .
H11A H 0.4161 0.4932 0.2999 0.036 Uiso 1 1 calc R U
H11B H 0.4128 0.4316 0.1930 0.036 Uiso 1 1 calc R U
C8 C 0.0656(3) 0.1758(4) 0.1410(2) 0.0427(8) Uani 1 1 d . .
H8A H 0.0084 0.2334 0.1599 0.064 Uiso 1 1 calc R U
H8B H 0.1126 0.2487 0.1181 0.064 Uiso 1 1 calc R U
H8C H 0.0372 0.1026 0.0896 0.064 Uiso 1 1 calc R U
C6 C 0.3271(3) -0.1861(3) 0.3561(3) 0.0523(10) Uani 1 1 d . .
H6A H 0.3664 -0.2035 0.3053 0.078 Uiso 1 1 calc R U
H6B H 0.3731 -0.1405 0.4122 0.078 Uiso 1 1 calc R U
H6C H 0.2998 -0.2853 0.3742 0.078 Uiso 1 1 calc R U
C7 C 0.2629(3) -0.0389(4) 0.1447(2) 0.0445(8) Uani 1 1 d . .
H7A H 0.3218 -0.1096 0.1651 0.067 Uiso 1 1 calc R U
H7B H 0.2127 -0.0866 0.0923 0.067 Uiso 1 1 calc R U
H7C H 0.2881 0.0589 0.1225 0.067 Uiso 1 1 calc R U
C9 C 0.0060(2) 0.1635(4) 0.3454(3) 0.0528(10) Uani 1 1 d . .
H9A H -0.0283 0.2293 0.2921 0.079 Uiso 1 1 calc R U
H9B H -0.0440 0.0875 0.3606 0.079 Uiso 1 1 calc R U
H9C H 0.0315 0.2283 0.4019 0.079 Uiso 1 1 calc R U
C10 C 0.1591(3) -0.0807(5) 0.4732(2) 0.0622(12) Uani 1 1 d . .
H10A H 0.1017 -0.0275 0.4948 0.093 Uiso 1 1 calc R U
H10B H 0.1468 -0.1930 0.4720 0.093 Uiso 1 1 calc R U
H10C H 0.2248 -0.0574 0.5175 0.093 Uiso 1 1 calc R U

loop_
_atom_site_aniso_label
_atom_site_aniso_U_11
_atom_site_aniso_U_22
_atom_site_aniso_U_33
_atom_site_aniso_U_23
_atom_site_aniso_U_13
_atom_site_aniso_U_12
Co1 0.0157(2) 0.0139(2) 0.0207(2) -0.00076(12) 0.00622(14) -0.00262(12)
S1 0.0247(4) 0.0171(3) 0.0332(4) -0.0009(2) 0.0093(3) 0.0026(2)
S3 0.0208(3) 0.0242(4) 0.0318(4) -0.0028(3) 0.0130(3) -0.0017(3)
S2 0.0295(4) 0.0274(3) 0.0212(3) -0.0004(3) 0.0049(3) -0.0107(3)
C2 0.0264(13) 0.0169(12) 0.0275(13) -0.0061(10) 0.0042(11) -0.0054(10)
C12 0.0365(15) 0.0226(13) 0.0281(14) 0.0052(11) 0.0054(12) -0.0042(11)
C4 0.0212(13) 0.0317(15) 0.0372(15) -0.0089(12) 0.0073(11) -0.0142(11)
C14 0.0242(14) 0.0287(14) 0.0314(15) -0.0009(11) -0.0013(11) -0.0091(11)
C1 0.0337(15) 0.0135(12) 0.0336(15) -0.0015(10) -0.0058(12) -0.0056(10)
C13 0.0182(13) 0.0353(16) 0.0426(16) 0.0018(13) 0.0022(12) -0.0054(11)
C3 0.0227(13) 0.0189(13) 0.0283(14) -0.0019(10) -0.0005(11) -0.0065(10)
C5 0.0370(16) 0.0320(15) 0.0261(14) 0.0011(12) 0.0037(12) -0.0230(13)
C11 0.0355(16) 0.0267(14) 0.0313(14) 0.0043(11) 0.0145(12) -0.0086(12)
C8 0.0413(18) 0.0303(16) 0.0469(19) 0.0029(13) -0.0143(15) -0.0006(13)
C6 0.055(2) 0.0188(15) 0.068(2) -0.0023(15) -0.0227(18) 0.0069(14)
C7 0.054(2) 0.0405(19) 0.0436(18) -0.0203(15) 0.0201(16) -0.0045(15)
C9 0.0232(16) 0.062(2) 0.079(3) -0.0271(19) 0.0253(17) -0.0160(15)
C10 0.084(3) 0.067(3) 0.0332(18) 0.0096(17) 0.0065(17) -0.056(2)

loop_
_atom_type_symbol
_atom_type_description
_atom_type_scat_dispersion_real
_atom_type_scat_dispersion_imag
_atom_type_scat_source
C C 0.0033 0.0016 'International Tables Vol C Tables 4.2.6.8 and 6.1.1.4'
H H 0.0000 0.0000 'International Tables Vol C Tables 4.2.6.8 and 6.1.1.4'
S S 0.1246 0.1234 'International Tables Vol C Tables 4.2.6.8 and 6.1.1.4'
Co Co 0.3494 0.9721 'International Tables Vol C Tables 4.2.6.8 and 6.1.1.4'

loop_
_geom_angle_atom_site_label_1
_geom_angle_atom_site_label_2
_geom_angle_atom_site_label_3
_geom_angle
C4 Co1 C5 40.27(12)
C4 Co1 C1 67.73(12)
C5 Co1 C1 39.89(12)
C4 Co1 C3 40.34(11)
C5 Co1 C3 67.06(10)
C1 Co1 C3 67.09(10)
C4 Co1 C2 67.08(11)
C5 Co1 C2 66.81(11)
C1 Co1 C2 40.22(10)
C3 Co1 C2 39.16(10)
C4 Co1 S3 157.31(8)
C5 Co1 S3 141.16(9)
C1 Co1 S3 103.35(8)
C3 Co1 S3 117.21(8)
C2 Co1 S3 92.43(7)
C4 Co1 S2 111.57(8)
C5 Co1 S2 87.15(8)
C1 Co1 S2 101.16(8)
C3 Co1 S2 151.51(8)
C2 Co1 S2 140.63(8)
S3 Co1 S2 90.34(3)
C4 Co1 S1 95.35(9)
C5 Co1 S1 129.82(9)
C1 Co1 S1 160.92(8)
C3 Co1 S1 94.42(7)
C2 Co1 S1 126.16(7)
S3 Co1 S1 89.00(3)
S2 Co1 S1 93.14(3)
C12 S1 Co1 97.12(9)
C13 S3 C11 101.26(14)
C13 S3 Co1 103.36(9)
C11 S3 Co1 104.94(9)
C14 S2 Co1 99.97(9)
C3 C2 C1 108.2(2)
C3 C2 C7 125.7(3)
C1 C2 C7 125.9(3)
C3 C2 Co1 70.36(14)
C1 C2 Co1 68.56(14)
C7 C2 Co1 129.5(2)
C11 C12 S1 110.65(18)
C5 C4 C3 107.5(2)
C5 C4 C9 127.1(3)
C3 C4 C9 125.4(3)
C5 C4 Co1 70.11(15)
C3 C4 Co1 71.39(15)
C9 C4 Co1 125.9(2)
C13 C14 S2 109.08(19)
C5 C1 C2 107.6(2)
C5 C1 C6 125.3(3)
C2 C1 C6 127.1(3)
C5 C1 Co1 70.02(16)
C2 C1 Co1 71.22(14)
C6 C1 Co1 124.5(2)
C14 C13 S3 110.70(19)
C2 C3 C4 107.9(2)
C2 C3 C8 126.8(3)
C4 C3 C8 125.2(3)
C2 C3 Co1 70.48(14)
C4 C3 Co1 68.28(14)
C8 C3 Co1 130.06(19)
C1 C5 C4 108.7(2)
C1 C5 C10 125.3(3)
C4 C5 C10 126.0(3)
C1 C5 Co1 70.08(15)
C4 C5 Co1 69.61(15)
C10 C5 Co1 128.4(2)
C12 C11 S3 109.70(18)

loop_
_geom_bond_atom_site_label_1
_geom_bond_atom_site_label_2
_geom_bond_distance
Co1 C4 2.062(3)
Co1 C5 2.069(3)
Co1 C1 2.069(3)
Co1 C3 2.103(2)
Co1 C2 2.105(2)
Co1 S3 2.2270(7)
Co1 S2 2.2465(7)
Co1 S1 2.2474(7)
S1 C12 1.814(3)
S3 C13 1.822(3)
S3 C11 1.830(3)
S2 C14 1.808(3)
C2 C3 1.410(4)
C2 C1 1.436(4)
C2 C7 1.491(4)
C12 C11 1.507(4)
C4 C5 1.422(4)
C4 C3 1.437(4)
C4 C9 1.497(4)
C14 C13 1.503(4)
C1 C5 1.412(4)
C1 C6 1.502(4)
C3 C8 1.486(4)
C5 C10 1.501(4)
